data_1540146
loop_
_publ_author_name
'Il'inets, A.M.'
'Regel', L.L.'
'Kostrikin, A.V.'
'Ivanov-Emin, B.N.'
'Baturin, N.A.'
'Safronov, L.N.'

_publ_section_title
;
 Crystal structure of Na2 (Ge O2 (O H)2) 6(H2 O)
;
_journal_name_full Kristallografiya
_journal_page_first 1127
_journal_page_last 1130
_journal_volume 34
_journal_year 1989
_chemical_formula_sum 'Ge H14 Na2 O10'
_chemical_name_systematic 'Na2 (H2 Ge O4) (H2 O)6'
_space_group_IT_number 14
_symmetry_space_group_name_Hall '-P 2bc'
_symmetry_space_group_name_H-M 'P 1 1 21/b'
_cell_angle_alpha 90
_cell_angle_beta 90
_cell_angle_gamma 88.08
_cell_formula_units_Z 4
_cell_length_a 6.454
_cell_length_b 8.405
_cell_length_c 17.481
_cell_volume 947.740
_citation_journal_id_ASTM KRISAJ
_cod_data_source_file Ilinets_KRISAJ_1989_1898.cif
_cod_data_source_block H14Ge1Na2O10
_cod_original_cell_volume 947.7397
_cod_original_sg_symbol_Hall '-P 2ybc (-x,z,y)'
_cod_original_formula_sum 'H14 Ge1 Na2 O10'
_cod_database_code 1540146

loop_
_symmetry_equiv_pos_as_xyz
x,y,z
-x,-y+1/2,z+1/2
-x,-y,-z
x,y-1/2,-z-1/2

loop_
_atom_site_label
_atom_site_type_symbol
_atom_site_fract_x
_atom_site_fract_y
_atom_site_fract_z
_atom_site_occupancy
_atom_site_U_iso_or_equiv
Na1 Na+1 0.2296 -0.1848 0.7296 1 0.0
O9 O-2 0.562 -0.78 0.8259 1 0.0
O2 O-2 0.324 -0.151 0.3303 1 0.0
Na2 Na+1 0.069 -0.0497 0.9036 1 0.0
O8 O-2 0.244 -0.515 0.4738 1 0.0
O6 O-2 0.726 -0.0806 0.3094 1 0.0
O3 O-2 0.25 0.1085 0.4422 1 0.0
O1 O-2 0.989 -0.1684 0.4319 1 0.0
O7 O-2 0.099 0.099 0.2184 1 0.0
O4 O-2 0.386 -0.2029 0.4919 1 0.0
O5 O-2 0.603 -0.4168 0.3458 1 0.0
O10 O-2 -0.099 -0.7319 0.3888 1 0.0
Ge1 Ge+4 0.2414 -0.0919 0.42017 1 0.0
